data_7044225
loop_
_publ_author_name
'Schmid, Paul'
'Maier, Matthias'
'Pfeiffer, Hendrik'
'Belz, Anja'
'Henry, Lucas'
'Friedrich, Alexandra'
'Sch\"onfeld, Fabian'
'Edkins, Katharina'
'Schatzschneider, Ulrich'

_publ_section_title
;
 Catalyst-free room-temperature iClick reaction of molybdenum(II) and
 tungsten(II) azide complexes with electron-poor alkynes: Structural
 preferences and kinetic studies
;
_journal_name_full 'Dalton Trans.'
_journal_paper_doi 10.1039/C7DT03096G
_journal_year 2017
_chemical_formula_moiety 'C21 H19 N5 O6 W'
_chemical_formula_sum 'C21 H19 N5 O6 W'
_chemical_formula_weight 621.26
_chemical_name_common '[W(allyl)(triazolateCOOCH3,COOCH3)(bpy)(CO)2]'
_space_group_crystal_system monoclinic
_space_group_IT_number 14
_space_group_name_Hall '-P 2ybc'
_space_group_name_H-M_alt 'P 1 21/c 1'
_symmetry_space_group_name_Hall '-P 2ybc'
_symmetry_space_group_name_H-M 'P 1 21/c 1'
_atom_sites_solution_hydrogens mixed
_atom_sites_solution_primary iterative
_atom_sites_solution_secondary difmap
_audit_creation_date 2016-07-01
_audit_update_record
;
2017-07-17 deposited with the CCDC.
2017-09-13 downloaded from the CCDC.
;
_cell_angle_alpha 90
_cell_angle_beta 103.39(2)
_cell_angle_gamma 90
_cell_formula_units_Z 4
_cell_length_a 11.697(6)
_cell_length_b 9.262(6)
_cell_length_c 19.887(11)
_cell_measurement_reflns_used 6036
_cell_measurement_temperature 100(2)
_cell_measurement_theta_max 32.91
_cell_measurement_theta_min 2.44
_cell_volume 2096(2)
_computing_cell_refinement 'Saint+ ver. V8.34A (Bruker AXS)'
_computing_data_collection 'APEX2 ver. 2014.11-0 (Bruker AXS)'
_computing_data_reduction 'Saint+ ver. V8.34A (Bruker AXS)'
_computing_molecular_graphics 'ShelXLe (Huebschle et all, 2011)'
_computing_publication_material 'SHELXL-2014/7 (Sheldrick, 2014)'
_computing_structure_refinement 'SHELXL-2014/7 (Sheldrick, 2014)'
_computing_structure_solution 'SHELXT (Sheldrick, 2014)'
_diffrn_ambient_temperature 100(2)
_diffrn_detector 'CCD area detector (Apex2)'
_diffrn_detector_area_resol_mean 8.333
_diffrn_measured_fraction_theta_full 0.999
_diffrn_measured_fraction_theta_max 0.999
_diffrn_measurement_device_type 'Bruker X8-APEX II'
_diffrn_measurement_method '\f and \w scans'
_diffrn_radiation_monochromator graphite
_diffrn_radiation_type MoK\a
_diffrn_radiation_wavelength 0.71073
_diffrn_reflns_av_R_equivalents 0.0446
_diffrn_reflns_av_unetI/netI 0.0438
_diffrn_reflns_Laue_measured_fraction_full 0.999
_diffrn_reflns_Laue_measured_fraction_max 0.999
_diffrn_reflns_limit_h_max 14
_diffrn_reflns_limit_h_min -14
_diffrn_reflns_limit_k_max 11
_diffrn_reflns_limit_k_min -11
_diffrn_reflns_limit_l_max 24
_diffrn_reflns_limit_l_min -24
_diffrn_reflns_number 15002
_diffrn_reflns_point_group_measured_fraction_full 0.999
_diffrn_reflns_point_group_measured_fraction_max 0.999
_diffrn_reflns_theta_full 25.242
_diffrn_reflns_theta_max 26.022
_diffrn_reflns_theta_min 2.438
_diffrn_source 'rotating-anode (Nonius FR-591)'
_exptl_absorpt_coefficient_mu 5.563
_exptl_absorpt_correction_T_max 0.7465
_exptl_absorpt_correction_T_min 0.4438
_exptl_absorpt_correction_type multi-scan
_exptl_absorpt_process_details 'SadAbs 2014/5 (Bruker AXS)'
_exptl_crystal_colour red
_exptl_crystal_density_diffrn 1.969
_exptl_crystal_description plate
_exptl_crystal_F_000 1208
_exptl_crystal_preparation 'Crystal fragment soaked in perfluoro polyether oil.'
_exptl_crystal_recrystallization_method 'recrystallised from dchloromethane and hexane by evaporation'
_exptl_crystal_size_max 0.784
_exptl_crystal_size_mid 0.234
_exptl_crystal_size_min 0.09
_refine_diff_density_max 0.787
_refine_diff_density_min -0.889
_refine_diff_density_rms 0.119
_refine_ls_extinction_method none
_refine_ls_goodness_of_fit_ref 1.026
_refine_ls_hydrogen_treatment mixed
_refine_ls_matrix_type full
_refine_ls_number_parameters 315
_refine_ls_number_reflns 4133
_refine_ls_number_restraints 5
_refine_ls_restrained_S_all 1.025
_refine_ls_R_factor_all 0.0299
_refine_ls_R_factor_gt 0.0227
_refine_ls_shift/su_max 0.002
_refine_ls_shift/su_mean 0.000
_refine_ls_structure_factor_coef Fsqd
_refine_ls_weighting_details 'w=1/[\s^2^(Fo^2^)+(0.0105P)^2^+0.6969P] where P=(Fo^2^+2Fc^2^)/3'
_refine_ls_weighting_scheme calc
_refine_ls_wR_factor_gt 0.0487
_refine_ls_wR_factor_ref 0.0511
_reflns_Friedel_coverage 0.000
_reflns_number_gt 3528
_reflns_number_total 4133
_reflns_threshold_expression 'I > 2\s(I)'
_cod_data_source_file c7dt03096g2.cif
_cod_data_source_block AF047_a
_cod_database_code 7044225
_shelx_shelxl_version_number 2014/7
_shelx_space_group_comment
;
The symmetry employed for this shelxl refinement is uniquely defined
by the following loop, which should always be used as a source of
symmetry information in preference to the above space-group names.
They are only intended as comments.
;
_shelx_estimated_absorpt_t_min 0.097
_shelx_estimated_absorpt_t_max 0.634

loop_
_space_group_symop_operation_xyz
'x, y, z'
'-x, y+1/2, -z+1/2'
'-x, -y, -z'
'x, -y-1/2, z-1/2'

loop_
_atom_site_label
_atom_site_type_symbol
_atom_site_fract_x
_atom_site_fract_y
_atom_site_fract_z
_atom_site_U_iso_or_equiv
_atom_site_adp_type
_atom_site_occupancy
_atom_site_site_symmetry_order
_atom_site_calc_flag
_atom_site_refinement_flags_posn
_atom_site_refinement_flags_adp
W1 W 0.63975(2) 0.66513(2) 0.68668(2) 0.00948(5) Uani 1 1 d . .
O1 O 0.7461(2) 0.9631(3) 0.74166(13) 0.0180(6) Uani 1 1 d . .
C1 C 0.7049(3) 0.8523(4) 0.72190(18) 0.0133(8) Uani 1 1 d . .
N1 N 0.7600(3) 0.5905(3) 0.56267(15) 0.0136(7) Uani 1 1 d . .
O2 O 0.4530(3) 0.8690(3) 0.59596(14) 0.0195(6) Uani 1 1 d . .
C2 C 0.5216(3) 0.7915(4) 0.62956(19) 0.0131(8) Uani 1 1 d . .
N2 N 0.7376(3) 0.6912(3) 0.60573(15) 0.0120(6) Uani 1 1 d . .
O3 O 0.8605(3) 0.9203(3) 0.43578(14) 0.0257(7) Uani 1 1 d . .
C3 C 0.8051(3) 0.8069(4) 0.53022(18) 0.0130(8) Uani 1 1 d . .
N3 N 0.7622(3) 0.8249(3) 0.58689(15) 0.0134(6) Uani 1 1 d . .
N4 N 0.7894(3) 0.5227(3) 0.73500(14) 0.0113(6) Uani 1 1 d . .
O4 O 0.8221(3) 1.0558(3) 0.52158(14) 0.0218(6) Uani 1 1 d . .
C4 C 0.8031(3) 0.6595(4) 0.51509(18) 0.0130(7) Uani 1 1 d . .
N5 N 0.6036(3) 0.4489(3) 0.63687(15) 0.0104(6) Uani 1 1 d . .
C5 C 0.8816(3) 0.5645(4) 0.78464(19) 0.0154(8) Uani 1 1 d . .
H5 H 0.8846 0.6620 0.7997 0.018 Uiso 1 1 calc R U
O5 O 0.7659(2) 0.4883(3) 0.42423(14) 0.0229(6) Uani 1 1 d . .
C9 C 0.7857(3) 0.3826(4) 0.71283(18) 0.0114(7) Uani 1 1 d . .
C8 C 0.8741(3) 0.2859(4) 0.7429(2) 0.0169(8) Uani 1 1 d . .
H8 H 0.8696 0.1881 0.7282 0.020 Uiso 1 1 calc R U
C7 C 0.9681(3) 0.3318(4) 0.79382(19) 0.0177(8) Uani 1 1 d . .
H7 H 1.0291 0.2666 0.8141 0.021 Uiso 1 1 calc R U
C6 C 0.9721(3) 0.4745(4) 0.81491(18) 0.0159(8) Uani 1 1 d . .
H6 H 1.0361 0.5093 0.8496 0.019 Uiso 1 1 calc R U
O6 O 0.9338(2) 0.6129(3) 0.44540(14) 0.0215(6) Uani 1 1 d . .
C10 C 0.6858(3) 0.3449(4) 0.65642(18) 0.0118(7) Uani 1 1 d . .
C11 C 0.6761(4) 0.2115(4) 0.62377(18) 0.0147(8) Uani 1 1 d . .
H11 H 0.7332 0.1385 0.6394 0.018 Uiso 1 1 calc R U
C21 C 0.9637(4) 0.5411(4) 0.3873(2) 0.0260(10) Uani 1 1 d . .
H21A H 0.9728 0.4374 0.3968 0.039 Uiso 1 1 calc R U
H21B H 1.0376 0.5805 0.3800 0.039 Uiso 1 1 calc R U
H21C H 0.9010 0.5568 0.3458 0.039 Uiso 1 1 calc R U
C20 C 0.8289(3) 0.5778(4) 0.45595(19) 0.0125(8) Uani 1 1 d . .
C12 C 0.5831(4) 0.1861(4) 0.56865(19) 0.0177(8) Uani 1 1 d . .
H12 H 0.5763 0.0963 0.5450 0.021 Uiso 1 1 calc R U
C13 C 0.4999(3) 0.2924(4) 0.54808(19) 0.0154(8) Uani 1 1 d . .
H13 H 0.4351 0.2767 0.5101 0.018 Uiso 1 1 calc R U
C18 C 0.8339(3) 0.9311(4) 0.49046(19) 0.0155(8) Uani 1 1 d . .
C17 C 0.4594(4) 0.6294(4) 0.7122(2) 0.0167(8) Uani 1 1 d D .
H17A H 0.408(3) 0.562(3) 0.6842(16) 0.020 Uiso 1 1 d D U
H17B H 0.428(3) 0.722(2) 0.719(2) 0.020 Uiso 1 1 d D U
C16 C 0.5520(4) 0.5812(4) 0.7658(2) 0.0158(8) Uani 1 1 d D .
H16 H 0.567(3) 0.4811(11) 0.772(2) 0.019 Uiso 1 1 d D U
C15 C 0.6269(4) 0.6888(4) 0.8009(2) 0.0191(9) Uani 1 1 d D .
H15A H 0.696(2) 0.662(4) 0.8342(16) 0.023 Uiso 1 1 d D U
H15B H 0.594(3) 0.779(2) 0.809(2) 0.023 Uiso 1 1 d D U
C14 C 0.5119(3) 0.4227(4) 0.58356(18) 0.0129(8) Uani 1 1 d . .
H14 H 0.4539 0.4953 0.5698 0.016 Uiso 1 1 calc R U
C19 C 0.8363(4) 1.1841(4) 0.4826(2) 0.0267(10) Uani 1 1 d . .
H19A H 0.9181 1.1915 0.4787 0.040 Uiso 1 1 calc R U
H19B H 0.8159 1.2696 0.5064 0.040 Uiso 1 1 calc R U
H19C H 0.7844 1.1781 0.4363 0.040 Uiso 1 1 calc R U

loop_
_atom_site_aniso_label
_atom_site_aniso_U_11
_atom_site_aniso_U_22
_atom_site_aniso_U_33
_atom_site_aniso_U_23
_atom_site_aniso_U_13
_atom_site_aniso_U_12
W1 0.01111(8) 0.00807(8) 0.00938(8) 0.00023(6) 0.00265(6) -0.00019(6)
O1 0.0220(15) 0.0131(13) 0.0182(13) -0.0052(11) 0.0035(12) -0.0056(11)
C1 0.0143(19) 0.0151(18) 0.0099(17) 0.0034(15) 0.0017(15) 0.0060(16)
N1 0.0128(17) 0.0142(15) 0.0145(15) 0.0013(13) 0.0044(14) 0.0012(13)
O2 0.0194(15) 0.0185(14) 0.0178(14) 0.0020(12) -0.0013(13) 0.0033(12)
C2 0.018(2) 0.0113(17) 0.0123(18) -0.0066(15) 0.0080(17) -0.0064(16)
N2 0.0131(16) 0.0115(15) 0.0102(14) 0.0009(12) 0.0005(13) -0.0061(13)
O3 0.039(2) 0.0233(15) 0.0181(14) 0.0036(12) 0.0139(14) -0.0020(14)
C3 0.0114(19) 0.0145(18) 0.0118(17) -0.0010(15) 0.0000(15) -0.0032(15)
N3 0.0152(16) 0.0112(14) 0.0133(15) 0.0006(13) 0.0023(13) -0.0026(13)
N4 0.0149(16) 0.0099(14) 0.0091(14) 0.0009(12) 0.0026(13) -0.0019(13)
O4 0.0284(17) 0.0167(13) 0.0209(14) 0.0015(12) 0.0069(13) -0.0001(12)
C4 0.0109(18) 0.0139(17) 0.0128(17) -0.0003(16) -0.0001(15) -0.0004(16)
N5 0.0078(16) 0.0129(14) 0.0108(14) 0.0011(12) 0.0028(13) -0.0005(12)
C5 0.019(2) 0.0139(18) 0.0152(18) -0.0005(16) 0.0072(17) -0.0040(16)
O5 0.0235(16) 0.0209(14) 0.0248(14) -0.0070(13) 0.0068(13) -0.0010(13)
C9 0.0127(19) 0.0094(16) 0.0126(17) -0.0003(14) 0.0038(16) -0.0042(15)
C8 0.016(2) 0.0141(17) 0.0193(19) 0.0002(16) 0.0018(17) -0.0005(16)
C7 0.014(2) 0.0174(18) 0.0189(19) 0.0021(17) -0.0010(17) 0.0038(17)
C6 0.0135(19) 0.0207(19) 0.0126(17) 0.0005(16) 0.0011(16) -0.0011(16)
O6 0.0185(16) 0.0266(14) 0.0219(14) -0.0074(12) 0.0101(13) -0.0031(13)
C10 0.0122(19) 0.0132(17) 0.0108(16) 0.0039(15) 0.0046(15) -0.0004(15)
C11 0.018(2) 0.0129(17) 0.0133(18) 0.0004(15) 0.0034(16) 0.0004(16)
C21 0.021(2) 0.035(2) 0.021(2) -0.0059(19) 0.0039(19) 0.0085(19)
C20 0.011(2) 0.0103(17) 0.0162(18) 0.0036(16) 0.0034(16) 0.0044(15)
C12 0.027(2) 0.0124(18) 0.0140(18) -0.0036(16) 0.0060(17) -0.0023(17)
C13 0.014(2) 0.0179(18) 0.0140(18) -0.0024(16) 0.0022(16) -0.0050(16)
C18 0.012(2) 0.0155(18) 0.0168(19) 0.0029(16) -0.0016(16) -0.0025(16)
C17 0.020(2) 0.0134(18) 0.020(2) -0.0021(16) 0.0125(18) -0.0032(16)
C16 0.020(2) 0.0125(18) 0.0177(18) 0.0023(16) 0.0110(17) -0.0023(16)
C15 0.025(2) 0.021(2) 0.0125(18) -0.0009(17) 0.0066(17) 0.0024(18)
C14 0.0121(19) 0.0151(17) 0.0114(17) 0.0006(15) 0.0024(16) -0.0015(15)
C19 0.030(3) 0.017(2) 0.034(2) 0.0084(19) 0.008(2) -0.0029(19)

loop_
_atom_type_symbol
_atom_type_description
_atom_type_scat_dispersion_real
_atom_type_scat_dispersion_imag
_atom_type_scat_source
C C 0.0033 0.0016 'International Tables Vol C Tables 4.2.6.8 and 6.1.1.4'
H H 0.0000 0.0000 'International Tables Vol C Tables 4.2.6.8 and 6.1.1.4'
N N 0.0061 0.0033 'International Tables Vol C Tables 4.2.6.8 and 6.1.1.4'
O O 0.0106 0.0060 'International Tables Vol C Tables 4.2.6.8 and 6.1.1.4'
W W -0.8490 6.8722 'International Tables Vol C Tables 4.2.6.8 and 6.1.1.4'

loop_
_exptl_crystal_face_index_h
_exptl_crystal_face_index_k
_exptl_crystal_face_index_l
_exptl_crystal_face_perp_dist
1.00 0.00 -2.00 0.0510
0.00 0.00 1.00 0.1140
1.00 0.00 3.00 0.0990
2.00 -3.00 2.00 0.2650
-1.00 0.00 -2.00 0.0530
1.00 0.00 2.00 0.0900
0.00 -3.00 -2.00 0.2630
0.00 3.00 2.00 0.3700
-2.00 3.00 -1.00 0.3330
0.00 -2.00 -1.00 0.2650
-3.00 0.00 -2.00 0.0330
1.00 3.00 1.00 0.3690
-3.00 0.00 -1.00 0.0260
3.00 0.00 1.00 0.0480
1.00 0.00 0.00 0.0450
-2.00 0.00 1.00 0.0340

loop_
_geom_angle_atom_site_label_1
_geom_angle_atom_site_label_2
_geom_angle_atom_site_label_3
_geom_angle
C1 W1 C2 80.93(15)
C1 W1 N2 86.50(13)
C2 W1 N2 85.79(13)
C1 W1 C16 105.28(14)
C2 W1 C16 103.96(15)
N2 W1 C16 165.61(12)
C1 W1 N4 99.68(13)
C2 W1 N4 169.40(13)
N2 W1 N4 83.69(11)
C16 W1 N4 86.15(13)
C1 W1 N5 166.47(14)
C2 W1 N5 104.07(13)
N2 W1 N5 81.40(11)
C16 W1 N5 85.91(13)
N4 W1 N5 73.07(11)
C1 W1 C17 110.41(14)
C2 W1 C17 69.83(15)
N2 W1 C17 146.83(13)
C16 W1 C17 36.16(14)
N4 W1 C17 119.24(13)
N5 W1 C17 83.11(12)
C1 W1 C15 70.99(14)
C2 W1 C15 108.30(15)
N2 W1 C15 150.54(14)
C16 W1 C15 35.94(14)
N4 W1 C15 81.72(13)
N5 W1 C15 118.07(12)
C17 W1 C15 61.83(15)
O1 C1 W1 177.9(3)
N2 N1 C4 106.5(3)
O2 C2 W1 178.6(3)
N1 N2 N3 112.3(3)
N1 N2 W1 127.5(2)
N3 N2 W1 119.2(2)
N3 C3 C4 108.1(3)
N3 C3 C18 121.8(3)
C4 C3 C18 129.8(3)
N2 N3 C3 105.3(3)
C5 N4 C9 118.1(3)
C5 N4 W1 124.5(2)
C9 N4 W1 117.4(2)
C18 O4 C19 115.2(3)
N1 C4 C3 107.8(3)
N1 C4 C20 119.8(3)
C3 C4 C20 132.1(3)
C14 N5 C10 118.9(3)
C14 N5 W1 123.1(2)
C10 N5 W1 117.5(2)
N4 C5 C6 123.7(3)
N4 C5 H5 118.1
C6 C5 H5 118.1
N4 C9 C8 120.4(3)
N4 C9 C10 115.7(3)
C8 C9 C10 123.9(3)
C7 C8 C9 120.2(3)
C7 C8 H8 119.9
C9 C8 H8 119.9
C8 C7 C6 118.8(4)
C8 C7 H7 120.6
C6 C7 H7 120.6
C5 C6 C7 118.6(4)
C5 C6 H6 120.7
C7 C6 H6 120.7
C20 O6 C21 114.6(3)
N5 C10 C11 121.6(3)
N5 C10 C9 116.0(3)
C11 C10 C9 122.4(3)
C12 C11 C10 119.3(4)
C12 C11 H11 120.4
C10 C11 H11 120.4
O6 C21 H21A 109.5
O6 C21 H21B 109.5
H21A C21 H21B 109.5
O6 C21 H21C 109.5
H21A C21 H21C 109.5
H21B C21 H21C 109.5
O5 C20 O6 124.6(3)
O5 C20 C4 124.0(3)
O6 C20 C4 111.3(3)
C11 C12 C13 119.2(3)
C11 C12 H12 120.4
C13 C12 H12 120.4
C12 C13 C14 119.3(4)
C12 C13 H13 120.4
C14 C13 H13 120.4
O3 C18 O4 124.6(3)
O3 C18 C3 123.9(3)
O4 C18 C3 111.4(3)
C16 C17 W1 68.2(2)
C16 C17 H17A 120(2)
W1 C17 H17A 117(2)
C16 C17 H17B 116(2)
W1 C17 H17B 107(3)
H17A C17 H17B 117(4)
C15 C16 C17 115.8(3)
C15 C16 W1 76.4(2)
C17 C16 W1 75.7(2)
C15 C16 H16 123(3)
C17 C16 H16 120(2)
W1 C16 H16 110(2)
C16 C15 W1 67.7(2)
C16 C15 H15A 120(2)
W1 C15 H15A 115(3)
C16 C15 H15B 119(3)
W1 C15 H15B 111(3)
H15A C15 H15B 115(4)
N5 C14 C13 121.7(3)
N5 C14 H14 119.1
C13 C14 H14 119.1
O4 C19 H19A 109.5
O4 C19 H19B 109.5
H19A C19 H19B 109.5
O4 C19 H19C 109.5
H19A C19 H19C 109.5
H19B C19 H19C 109.5

loop_
_geom_bond_atom_site_label_1
_geom_bond_atom_site_label_2
_geom_bond_distance
W1 C1 1.957(4)
W1 C2 1.960(4)
W1 N2 2.194(3)
W1 C16 2.209(4)
W1 N4 2.224(3)
W1 N5 2.231(3)
W1 C17 2.305(4)
W1 C15 2.321(4)
O1 C1 1.163(4)
N1 N2 1.332(4)
N1 C4 1.333(5)
O2 C2 1.165(5)
N2 N3 1.344(4)
O3 C18 1.202(5)
C3 N3 1.346(5)
C3 C4 1.397(5)
C3 C18 1.478(5)
N4 C5 1.340(5)
N4 C9 1.368(4)
O4 C18 1.332(4)
O4 C19 1.450(4)
C4 C20 1.487(5)
N5 C14 1.344(5)
N5 C10 1.353(5)
C5 C6 1.372(5)
C5 H5 0.9500
O5 C20 1.189(4)
C9 C8 1.394(5)
C9 C10 1.462(5)
C8 C7 1.378(5)
C8 H8 0.9500
C7 C6 1.384(5)
C7 H7 0.9500
C6 H6 0.9500
O6 C20 1.332(5)
O6 C21 1.444(5)
C10 C11 1.389(5)
C11 C12 1.374(5)
C11 H11 0.9500
C21 H21A 0.9800
C21 H21B 0.9800
C21 H21C 0.9800
C12 C13 1.379(5)
C12 H12 0.9500
C13 C14 1.388(5)
C13 H13 0.9500
C17 C16 1.404(6)
C17 H17A 0.949(5)
C17 H17B 0.950(5)
C16 C15 1.402(6)
C16 H16 0.948(5)
C15 H15A 0.950(5)
C15 H15B 0.950(5)
C14 H14 0.9500
C19 H19A 0.9800
C19 H19B 0.9800
C19 H19C 0.9800

loop_
_geom_torsion_atom_site_label_1
_geom_torsion_atom_site_label_2
_geom_torsion_atom_site_label_3
_geom_torsion_atom_site_label_4
_geom_torsion
C4 N1 N2 N3 1.4(4)
C4 N1 N2 W1 169.3(2)
N1 N2 N3 C3 -1.7(4)
W1 N2 N3 C3 -170.7(2)
C4 C3 N3 N2 1.2(4)
C18 C3 N3 N2 175.0(3)
N2 N1 C4 C3 -0.6(4)
N2 N1 C4 C20 -175.5(3)
N3 C3 C4 N1 -0.4(4)
C18 C3 C4 N1 -173.6(4)
N3 C3 C4 C20 173.6(4)
C18 C3 C4 C20 0.5(7)
C9 N4 C5 C6 -0.6(5)
W1 N4 C5 C6 178.6(3)
C5 N4 C9 C8 1.9(5)
W1 N4 C9 C8 -177.3(3)
C5 N4 C9 C10 -177.3(3)
W1 N4 C9 C10 3.5(4)
N4 C9 C8 C7 -2.0(5)
C10 C9 C8 C7 177.1(4)
C9 C8 C7 C6 0.8(6)
N4 C5 C6 C7 -0.6(6)
C8 C7 C6 C5 0.5(6)
C14 N5 C10 C11 -1.5(5)
W1 N5 C10 C11 -173.9(3)
C14 N5 C10 C9 177.5(3)
W1 N5 C10 C9 5.0(4)
N4 C9 C10 N5 -5.6(5)
C8 C9 C10 N5 175.3(3)
N4 C9 C10 C11 173.4(3)
C8 C9 C10 C11 -5.8(6)
N5 C10 C11 C12 2.4(5)
C9 C10 C11 C12 -176.5(3)
C21 O6 C20 O5 4.8(5)
C21 O6 C20 C4 -178.2(3)
N1 C4 C20 O5 43.1(5)
C3 C4 C20 O5 -130.3(5)
N1 C4 C20 O6 -134.0(4)
C3 C4 C20 O6 52.6(5)
C10 C11 C12 C13 -1.6(6)
C11 C12 C13 C14 0.0(6)
C19 O4 C18 O3 3.9(6)
C19 O4 C18 C3 -173.6(3)
N3 C3 C18 O3 -171.8(4)
C4 C3 C18 O3 0.5(7)
N3 C3 C18 O4 5.8(5)
C4 C3 C18 O4 178.1(4)
W1 C17 C16 C15 66.9(3)
C17 C16 C15 W1 -66.4(3)
C10 N5 C14 C13 -0.3(5)
W1 N5 C14 C13 171.8(3)
C12 C13 C14 N5 1.0(5)
